data_4034905
loop_
_publ_author_name
'Mir, Roya'
'Dudding, Travis'

_publ_section_title
;
 Bis(amino)cyclopropenium Trifluoroborates: Synthesis, Hydrolytic
 Stability Studies, and DFT Insights.
;
_journal_issue 8
_journal_name_full 'The Journal of organic chemistry'
_journal_page_first 4384
_journal_page_last 4388
_journal_paper_doi 10.1021/acs.joc.8b00060
_journal_volume 83
_journal_year 2018
_chemical_formula_moiety 'C15 H28 B F3 N2'
_chemical_formula_sum 'C15 H28 B F3 N2'
_chemical_formula_weight 304.20
_space_group_crystal_system orthorhombic
_space_group_IT_number 33
_space_group_name_Hall 'P 2c -2n'
_space_group_name_H-M_alt 'P n a 21'
_atom_sites_solution_hydrogens geom
_audit_creation_method SHELXL-2014/6
_cell_angle_alpha 90
_cell_angle_beta 90
_cell_angle_gamma 90
_cell_formula_units_Z 4
_cell_length_a 12.6198(4)
_cell_length_b 13.9656(4)
_cell_length_c 9.6933(3)
_cell_measurement_reflns_used 9324
_cell_measurement_temperature 173(2)
_cell_measurement_theta_max 30.43
_cell_measurement_theta_min 2.56
_cell_volume 1708.38(9)
_computing_cell_refinement 'Bruker SAINT'
_computing_data_collection 'Bruker APEX2'
_computing_data_reduction 'Bruker SAINT'
_computing_molecular_graphics 'Bruker SHELXTL'
_computing_publication_material 'Bruker SHELXTL'
_computing_structure_refinement 'SHELXL-2014/6 (Sheldrick, 2014)'
_computing_structure_solution 'SHELXS-97 (Sheldrick 2008)'
_diffrn_ambient_temperature 173(2)
_diffrn_measured_fraction_theta_full 0.998
_diffrn_measured_fraction_theta_max 0.996
_diffrn_measurement_device_type 'Bruker APEX-II CCD'
_diffrn_measurement_method '\f and \w scans'
_diffrn_radiation_type MoK\a
_diffrn_radiation_wavelength 0.71073
_diffrn_reflns_av_R_equivalents 0.0245
_diffrn_reflns_av_unetI/netI 0.0252
_diffrn_reflns_Laue_measured_fraction_full 0.998
_diffrn_reflns_Laue_measured_fraction_max 0.996
_diffrn_reflns_limit_h_max 18
_diffrn_reflns_limit_h_min -18
_diffrn_reflns_limit_k_max 20
_diffrn_reflns_limit_k_min -20
_diffrn_reflns_limit_l_max 14
_diffrn_reflns_limit_l_min -14
_diffrn_reflns_number 25360
_diffrn_reflns_point_group_measured_fraction_full 0.998
_diffrn_reflns_point_group_measured_fraction_max 0.985
_diffrn_reflns_theta_full 25.242
_diffrn_reflns_theta_max 32.126
_diffrn_reflns_theta_min 2.558
_exptl_absorpt_coefficient_mu 0.091
_exptl_absorpt_correction_T_max 0.9919
_exptl_absorpt_correction_T_min 0.9530
_exptl_absorpt_correction_type numerical
_exptl_absorpt_process_details SADABS
_exptl_crystal_colour colourless
_exptl_crystal_density_diffrn 1.183
_exptl_crystal_description block
_exptl_crystal_F_000 656
_exptl_crystal_size_max 0.450
_exptl_crystal_size_mid 0.350
_exptl_crystal_size_min 0.271
_refine_diff_density_max 0.240
_refine_diff_density_min -0.174
_refine_diff_density_rms 0.049
_refine_ls_abs_structure_details
; 
 Flack x determined using 2161 quotients [(I+)-(I-)]/[(I+)+(I-)] 
 (Parsons, Flack and Wagner, Acta Cryst. B69 (2013) 249-259). 
;
_refine_ls_abs_structure_Flack 0.08(14)
_refine_ls_extinction_method none
_refine_ls_goodness_of_fit_ref 1.051
_refine_ls_hydrogen_treatment constr
_refine_ls_matrix_type full
_refine_ls_number_parameters 190
_refine_ls_number_reflns 5919
_refine_ls_number_restraints 1
_refine_ls_restrained_S_all 1.051
_refine_ls_R_factor_all 0.0480
_refine_ls_R_factor_gt 0.0401
_refine_ls_shift/su_max 0.000
_refine_ls_shift/su_mean 0.000
_refine_ls_structure_factor_coef Fsqd
_refine_ls_weighting_details 'w=1/[\s^2^(Fo^2^)+(0.0706P)^2^] where P=(Fo^2^+2Fc^2^)/3'
_refine_ls_weighting_scheme calc
_refine_ls_wR_factor_gt 0.1043
_refine_ls_wR_factor_ref 0.1088
_reflns_Friedel_coverage 0.881
_reflns_Friedel_fraction_full 0.999
_reflns_Friedel_fraction_max 0.973
_reflns_number_gt 5180
_reflns_number_total 5919
_reflns_threshold_expression 'I > 2\s(I)'
_cod_data_source_file jo8b00060_si_002.cif
_cod_data_source_block rm11976_a
_cod_database_code 4034905
_shelx_space_group_comment
; 
The symmetry employed for this shelxl refinement is uniquely defined 
by the following loop, which should always be used as a source of 
symmetry information in preference to the above space-group names. 
They are only intended as comments. 
;
_shelx_estimated_absorpt_t_min 0.960
_shelx_estimated_absorpt_t_max 0.976
_shelxl_version_number 2014/6

loop_
_space_group_symop_operation_xyz
'x, y, z'
'-x, -y, z+1/2'
'x+1/2, -y+1/2, z'
'-x+1/2, y+1/2, z+1/2'

loop_
_atom_site_label
_atom_site_type_symbol
_atom_site_fract_x
_atom_site_fract_y
_atom_site_fract_z
_atom_site_U_iso_or_equiv
_atom_site_adp_type
_atom_site_occupancy
_atom_site_site_symmetry_order
_atom_site_calc_flag
_atom_site_refinement_flags_posn
_atom_site_refinement_flags_adp
N1 N 0.63635(10) 0.79338(9) 0.37729(13) 0.0241(2) Uani 1 1 d . .
N2 N 0.51334(10) 0.66488(8) 0.67210(12) 0.0232(2) Uani 1 1 d . .
C1 C 0.62636(11) 0.71631(10) 0.45494(14) 0.0206(2) Uani 1 1 d . .
C2 C 0.57984(11) 0.66841(9) 0.56676(14) 0.0199(2) Uani 1 1 d . .
C3 C 0.65892(11) 0.62456(9) 0.49004(14) 0.0203(2) Uani 1 1 d . .
C4 C 0.72237(12) 0.79941(11) 0.27270(16) 0.0263(3) Uani 1 1 d . .
H4A H 0.7215 0.8659 0.2343 0.032 Uiso 1 1 calc R U
C5 C 0.83100(13) 0.78352(12) 0.3372(2) 0.0341(4) Uani 1 1 d . .
H5A H 0.8856 0.7880 0.2656 0.051 Uiso 1 1 calc R U
H5B H 0.8438 0.8325 0.4077 0.051 Uiso 1 1 calc R U
H5C H 0.8335 0.7199 0.3797 0.051 Uiso 1 1 calc R U
C6 C 0.70221(19) 0.73084(15) 0.15331(19) 0.0441(5) Uani 1 1 d . .
H6A H 0.7599 0.7362 0.0860 0.066 Uiso 1 1 calc R U
H6B H 0.6989 0.6651 0.1883 0.066 Uiso 1 1 calc R U
H6C H 0.6349 0.7471 0.1088 0.066 Uiso 1 1 calc R U
C7 C 0.56696(13) 0.87817(11) 0.40252(18) 0.0293(3) Uani 1 1 d . .
H7A H 0.5050 0.8554 0.4577 0.035 Uiso 1 1 calc R U
C8 C 0.62356(17) 0.95301(13) 0.4885(2) 0.0424(4) Uani 1 1 d . .
H8A H 0.5764 1.0078 0.5035 0.064 Uiso 1 1 calc R U
H8B H 0.6435 0.9253 0.5777 0.064 Uiso 1 1 calc R U
H8C H 0.6874 0.9744 0.4399 0.064 Uiso 1 1 calc R U
C9 C 0.52331(14) 0.91869(15) 0.2676(2) 0.0418(4) Uani 1 1 d . .
H9A H 0.4782 0.9741 0.2876 0.063 Uiso 1 1 calc R U
H9B H 0.5822 0.9385 0.2083 0.063 Uiso 1 1 calc R U
H9C H 0.4815 0.8694 0.2205 0.063 Uiso 1 1 calc R U
C10 C 0.44935(14) 0.74892(11) 0.71396(17) 0.0317(3) Uani 1 1 d . .
H10A H 0.4537 0.7971 0.6378 0.038 Uiso 1 1 calc R U
C11 C 0.4960(2) 0.79485(15) 0.8428(3) 0.0568(6) Uani 1 1 d . .
H11A H 0.4530 0.8503 0.8693 0.085 Uiso 1 1 calc R U
H11B H 0.4964 0.7481 0.9182 0.085 Uiso 1 1 calc R U
H11C H 0.5687 0.8157 0.8238 0.085 Uiso 1 1 calc R U
C12 C 0.33307(15) 0.72340(16) 0.7334(2) 0.0431(5) Uani 1 1 d . .
H12A H 0.2935 0.7807 0.7610 0.065 Uiso 1 1 calc R U
H12B H 0.3043 0.6987 0.6465 0.065 Uiso 1 1 calc R U
H12C H 0.3265 0.6744 0.8052 0.065 Uiso 1 1 calc R U
C13 C 0.51375(11) 0.57861(10) 0.76198(15) 0.0239(3) Uani 1 1 d . .
H13A H 0.4637 0.5913 0.8399 0.029 Uiso 1 1 calc R U
C14 C 0.62290(14) 0.56117(12) 0.82488(16) 0.0307(3) Uani 1 1 d . .
H14A H 0.6205 0.5040 0.8834 0.046 Uiso 1 1 calc R U
H14B H 0.6748 0.5517 0.7510 0.046 Uiso 1 1 calc R U
H14C H 0.6435 0.6167 0.8807 0.046 Uiso 1 1 calc R U
C15 C 0.47171(14) 0.49160(12) 0.68376(17) 0.0317(3) Uani 1 1 d . .
H15A H 0.4726 0.4355 0.7445 0.048 Uiso 1 1 calc R U
H15B H 0.3990 0.5041 0.6533 0.048 Uiso 1 1 calc R U
H15C H 0.5166 0.4794 0.6032 0.048 Uiso 1 1 calc R U
B1 B 0.74211(13) 0.53551(12) 0.46794(18) 0.0233(3) Uani 1 1 d . .
F1 F 0.83496(8) 0.55702(7) 0.54089(13) 0.0385(3) Uani 1 1 d . .
F2 F 0.69848(9) 0.45039(6) 0.51899(12) 0.0369(2) Uani 1 1 d . .
F3 F 0.76590(9) 0.52419(8) 0.32892(10) 0.0365(2) Uani 1 1 d . .

loop_
_atom_site_aniso_label
_atom_site_aniso_U_11
_atom_site_aniso_U_22
_atom_site_aniso_U_33
_atom_site_aniso_U_23
_atom_site_aniso_U_13
_atom_site_aniso_U_12
N1 0.0217(5) 0.0248(6) 0.0257(6) 0.0086(4) 0.0049(5) 0.0015(4)
N2 0.0254(6) 0.0211(5) 0.0231(5) 0.0075(4) 0.0048(4) 0.0049(4)
C1 0.0181(6) 0.0233(6) 0.0203(6) 0.0037(4) -0.0011(5) -0.0013(5)
C2 0.0197(6) 0.0195(5) 0.0205(5) 0.0033(4) -0.0006(5) 0.0001(4)
C3 0.0194(6) 0.0209(6) 0.0207(6) 0.0021(5) 0.0002(4) -0.0021(5)
C4 0.0253(6) 0.0262(6) 0.0274(6) 0.0067(6) 0.0079(6) -0.0025(5)
C5 0.0232(7) 0.0326(8) 0.0465(9) 0.0049(7) 0.0074(7) -0.0015(6)
C6 0.0569(12) 0.0491(10) 0.0263(7) -0.0018(7) 0.0085(8) -0.0129(9)
C7 0.0249(7) 0.0263(7) 0.0368(8) 0.0138(6) 0.0082(6) 0.0064(5)
C8 0.0460(10) 0.0313(8) 0.0498(11) -0.0024(8) 0.0083(9) 0.0079(7)
C9 0.0323(8) 0.0452(10) 0.0479(10) 0.0277(8) 0.0037(8) 0.0080(7)
C10 0.0372(8) 0.0255(7) 0.0325(7) 0.0076(6) 0.0124(7) 0.0133(6)
C11 0.0678(15) 0.0379(11) 0.0647(15) -0.0207(10) 0.0045(12) 0.0051(10)
C12 0.0329(9) 0.0556(12) 0.0407(10) 0.0135(8) 0.0098(7) 0.0186(8)
C13 0.0266(6) 0.0236(6) 0.0214(6) 0.0072(5) 0.0046(5) 0.0016(5)
C14 0.0339(8) 0.0336(8) 0.0245(6) 0.0074(6) -0.0034(6) 0.0048(6)
C15 0.0325(8) 0.0289(7) 0.0336(8) 0.0031(6) 0.0031(6) -0.0075(6)
B1 0.0222(7) 0.0223(7) 0.0254(7) 0.0006(5) 0.0001(6) 0.0014(5)
F1 0.0282(5) 0.0394(6) 0.0480(6) -0.0043(5) -0.0131(5) 0.0061(4)
F2 0.0420(5) 0.0205(4) 0.0482(6) 0.0039(4) 0.0093(5) 0.0016(4)
F3 0.0367(5) 0.0446(5) 0.0283(5) -0.0032(4) 0.0066(4) 0.0090(4)

loop_
_atom_type_symbol
_atom_type_description
_atom_type_scat_dispersion_real
_atom_type_scat_dispersion_imag
_atom_type_scat_source
C C 0.0033 0.0016 'International Tables Vol C Tables 4.2.6.8 and 6.1.1.4'
H H 0.0000 0.0000 'International Tables Vol C Tables 4.2.6.8 and 6.1.1.4'
B B 0.0013 0.0007 'International Tables Vol C Tables 4.2.6.8 and 6.1.1.4'
N N 0.0061 0.0033 'International Tables Vol C Tables 4.2.6.8 and 6.1.1.4'
F F 0.0171 0.0103 'International Tables Vol C Tables 4.2.6.8 and 6.1.1.4'

loop_
_geom_angle_atom_site_label_1
_geom_angle_atom_site_label_2
_geom_angle_atom_site_label_3
_geom_angle
C1 N1 C7 119.84(12)
C1 N1 C4 120.30(12)
C7 N1 C4 119.65(11)
C2 N2 C10 121.86(12)
C2 N2 C13 118.72(11)
C10 N2 C13 118.90(11)
N1 C1 C3 149.84(13)
N1 C1 C2 150.45(13)
C3 C1 C2 59.61(10)
N2 C2 C3 148.64(13)
N2 C2 C1 151.65(13)
C3 C2 C1 59.67(9)
C1 C3 C2 60.71(9)
C1 C3 B1 148.95(13)
C2 C3 B1 149.84(12)
N1 C4 C5 111.65(13)
N1 C4 C6 111.11(13)
C5 C4 C6 111.74(15)
N1 C4 H4A 107.4
C5 C4 H4A 107.4
C6 C4 H4A 107.4
C4 C5 H5A 109.5
C4 C5 H5B 109.5
H5A C5 H5B 109.5
C4 C5 H5C 109.5
H5A C5 H5C 109.5
H5B C5 H5C 109.5
C4 C6 H6A 109.5
C4 C6 H6B 109.5
H6A C6 H6B 109.5
C4 C6 H6C 109.5
H6A C6 H6C 109.5
H6B C6 H6C 109.5
N1 C7 C8 111.14(14)
N1 C7 C9 111.42(14)
C8 C7 C9 112.65(14)
N1 C7 H7A 107.1
C8 C7 H7A 107.1
C9 C7 H7A 107.1
C7 C8 H8A 109.5
C7 C8 H8B 109.5
H8A C8 H8B 109.5
C7 C8 H8C 109.5
H8A C8 H8C 109.5
H8B C8 H8C 109.5
C7 C9 H9A 109.5
C7 C9 H9B 109.5
H9A C9 H9B 109.5
C7 C9 H9C 109.5
H9A C9 H9C 109.5
H9B C9 H9C 109.5
N2 C10 C12 111.96(15)
N2 C10 C11 110.33(15)
C12 C10 C11 111.73(16)
N2 C10 H10A 107.5
C12 C10 H10A 107.5
C11 C10 H10A 107.5
C10 C11 H11A 109.5
C10 C11 H11B 109.5
H11A C11 H11B 109.5
C10 C11 H11C 109.5
H11A C11 H11C 109.5
H11B C11 H11C 109.5
C10 C12 H12A 109.5
C10 C12 H12B 109.5
H12A C12 H12B 109.5
C10 C12 H12C 109.5
H12A C12 H12C 109.5
H12B C12 H12C 109.5
N2 C13 C14 111.51(12)
N2 C13 C15 110.64(12)
C14 C13 C15 112.63(13)
N2 C13 H13A 107.3
C14 C13 H13A 107.3
C15 C13 H13A 107.3
C13 C14 H14A 109.5
C13 C14 H14B 109.5
H14A C14 H14B 109.5
C13 C14 H14C 109.5
H14A C14 H14C 109.5
H14B C14 H14C 109.5
C13 C15 H15A 109.5
C13 C15 H15B 109.5
H15A C15 H15B 109.5
C13 C15 H15C 109.5
H15A C15 H15C 109.5
H15B C15 H15C 109.5
F3 B1 F2 109.33(13)
F3 B1 F1 109.46(13)
F2 B1 F1 109.42(13)
F3 B1 C3 110.54(12)
F2 B1 C3 110.21(12)
F1 B1 C3 107.85(12)

loop_
_geom_bond_atom_site_label_1
_geom_bond_atom_site_label_2
_geom_bond_distance
N1 C1 1.3195(17)
N1 C7 1.4928(19)
N1 C4 1.4877(18)
N2 C2 1.3226(17)
N2 C10 1.4813(19)
N2 C13 1.4868(17)
C1 C3 1.3879(19)
C1 C2 1.4025(18)
C2 C3 1.3871(19)
C3 B1 1.642(2)
C4 C5 1.523(2)
C4 C6 1.524(3)
C4 H4A 1.0000
C5 H5A 0.9800
C5 H5B 0.9800
C5 H5C 0.9800
C6 H6A 0.9800
C6 H6B 0.9800
C6 H6C 0.9800
C7 C8 1.516(3)
C7 C9 1.527(2)
C7 H7A 1.0000
C8 H8A 0.9800
C8 H8B 0.9800
C8 H8C 0.9800
C9 H9A 0.9800
C9 H9B 0.9800
C9 H9C 0.9800
C10 C12 1.522(3)
C10 C11 1.523(3)
C10 H10A 1.0000
C11 H11A 0.9800
C11 H11B 0.9800
C11 H11C 0.9800
C12 H12A 0.9800
C12 H12B 0.9800
C12 H12C 0.9800
C13 C14 1.526(2)
C13 C15 1.527(2)
C13 H13A 1.0000
C14 H14A 0.9800
C14 H14B 0.9800
C14 H14C 0.9800
C15 H15A 0.9800
C15 H15B 0.9800
C15 H15C 0.9800
B1 F3 1.3896(19)
B1 F2 1.4004(18)
B1 F1 1.4012(19)

loop_
_geom_torsion_atom_site_label_1
_geom_torsion_atom_site_label_2
_geom_torsion_atom_site_label_3
_geom_torsion_atom_site_label_4
_geom_torsion
C7 N1 C1 C3 -178.0(2)
C4 N1 C1 C3 -3.2(3)
C7 N1 C1 C2 -4.1(3)
C4 N1 C1 C2 170.7(2)
C10 N2 C2 C3 172.5(2)
C13 N2 C2 C3 0.8(3)
C10 N2 C2 C1 -3.7(4)
C13 N2 C2 C1 -175.3(2)
N1 C1 C2 N2 1.2(5)
C3 C1 C2 N2 177.7(3)
N1 C1 C2 C3 -176.4(3)
N1 C1 C3 C2 176.5(3)
N1 C1 C3 B1 4.5(4)
C2 C1 C3 B1 -172.0(3)
N2 C2 C3 C1 -177.9(3)
N2 C2 C3 B1 -6.1(4)
C1 C2 C3 B1 171.8(3)
C1 N1 C4 C5 -55.61(18)
C7 N1 C4 C5 119.18(15)
C1 N1 C4 C6 69.87(18)
C7 N1 C4 C6 -115.33(17)
C1 N1 C7 C8 98.13(17)
C4 N1 C7 C8 -76.70(18)
C1 N1 C7 C9 -135.34(14)
C4 N1 C7 C9 49.84(19)
C2 N2 C10 C12 131.18(15)
C13 N2 C10 C12 -57.21(19)
C2 N2 C10 C11 -103.70(18)
C13 N2 C10 C11 67.91(19)
C2 N2 C13 C14 57.83(18)
C10 N2 C13 C14 -114.05(16)
C2 N2 C13 C15 -68.36(17)
C10 N2 C13 C15 119.76(16)
C1 C3 B1 F3 -40.1(3)
C2 C3 B1 F3 153.8(2)
C1 C3 B1 F2 -161.1(2)
C2 C3 B1 F2 32.8(3)
C1 C3 B1 F1 79.5(3)
C2 C3 B1 F1 -86.6(3)
